data_1509212
loop_
_publ_author_name
'Brachtel, G.'
'Jansen, M.'

_publ_section_title
;
 Silber(I)-metaborat, Ag B O2
;
_journal_name_full 'Zeitschrift fuer Anorganische und Allgemeine Chemie'
_journal_page_first 13
_journal_page_last 19
_journal_paper_doi 10.1002/zaac.19814780703
_journal_volume 478
_journal_year 1981
_chemical_formula_sum 'Ag B O2'
_chemical_name_systematic 'Ag (B O2)'
_space_group_IT_number 60
_symmetry_space_group_name_Hall '-P 2n 2ab'
_symmetry_space_group_name_H-M 'P b c n'
_cell_angle_alpha 90
_cell_angle_beta 90
_cell_angle_gamma 90
_cell_formula_units_Z 32
_cell_length_a 8.441
_cell_length_b 8.68
_cell_length_c 19.741
_cell_volume 1446.381
_citation_journal_id_ASTM ZAACAB
_cod_data_source_file silver1-2_57.cif
_cod_data_source_block Ag1B1O2
_cod_original_formula_sum 'Ag1 B1 O2'
_cod_database_code 1509212

loop_
_symmetry_equiv_pos_as_xyz
x,y,z
-x+1/2,-y+1/2,z+1/2
x+1/2,-y+1/2,-z
-x,y,-z+1/2
-x,-y,-z
x-1/2,y-1/2,-z-1/2
-x-1/2,y-1/2,z
x,-y,z-1/2

loop_
_atom_site_label
_atom_site_type_symbol
_atom_site_fract_x
_atom_site_fract_y
_atom_site_fract_z
_atom_site_occupancy
_atom_site_U_iso_or_equiv
B3 B+3 0.4382 0.4564 0.3251 1 0.0
Ag4 Ag+1 0.197 0.2559 0.26513 1 0.0
O3 O-2 0.5729 0.2236 0.4408 1 0.0
B4 B+3 0.6093 0.2412 0.3662 1 0.0
O1 O-2 0.7898 0.0454 0.4405 1 0.0
Ag1 Ag+1 0 0 0 1 0.0
O8 O-2 0.2924 0.5041 0.3068 1 0.0
O6 O-2 0.6841 0.1249 0.5437 1 0.0
Ag3 Ag+1 -0.0082 0.3043 0.39143 1 0.0
Ag2 Ag+1 0 0.535 0.25 1 0.0
Ag5 Ag+1 0.2907 0.1301 0.41493 1 0.0
O7 O-2 0.4666 0.3002 0.334 1 0.0
B2 B+3 0.7813 0.0106 0.366 1 0.0
O4 O-2 0.7426 0.3493 0.3549 1 0.0
O2 O-2 0.6504 0.0946 0.3358 1 0.0
B1 B+3 0.6758 0.1329 0.4768 1 0.0
O5 O-2 0.9407 0.0586 0.3388 1 0.0
